data_7234500
loop_
_publ_author_name
'Anurach Poloek'
'Chieh Wang'
'Yung-Ting Chang'
'Chiao-Wen Lin'
'Chao-Tsen Chen'
'Chin-Ti Chen'

_publ_section_title
;
 New platinum complexes exhibiting host dependent photoluminescence as
 single dopants in double emitting layer, voltage independent hybrid white
 electroluminescence devices
;
_journal_name_full 'Journal of Materials Chemistry C'
_journal_page_first 11163
_journal_page_last 11177
_journal_paper_doi 10.1039/C5TC02523K
_journal_volume 3
_journal_year 2015
_chemical_formula_moiety 'C32 H22 F2 N4 O3 Pt'
_chemical_formula_sum 'C32 H22 F2 N4 O3 Pt'
_chemical_formula_weight 743.62
_space_group_IT_number 2
_space_group_name_Hall '-P 1'
_space_group_name_H-M_alt 'P -1'
_symmetry_cell_setting triclinic
_symmetry_Int_Tables_number 2
_symmetry_space_group_name_Hall '-P 1'
_symmetry_space_group_name_H-M 'P -1'
_atom_sites_solution_hydrogens geom
_cell_angle_alpha 89.276(6)
_cell_angle_beta 82.908(5)
_cell_angle_gamma 74.477(5)
_cell_formula_units_Z 2
_cell_length_a 7.1554(6)
_cell_length_b 12.9732(12)
_cell_length_c 14.4038(13)
_cell_measurement_reflns_used 9859
_cell_measurement_temperature 100.0(2)
_cell_measurement_theta_max 27.13
_cell_measurement_theta_min 2.85
_cell_volume 1278.2(2)
_computing_cell_refinement 'Bruker SAINT'
_computing_data_collection 'Bruker APEX2'
_computing_data_reduction 'Bruker SAINT'
_computing_molecular_graphics 'Bruker SHELXTL'
_computing_publication_material 'Bruker SHELXTL'
_computing_structure_refinement 'SHELXL-2013 (Sheldrick, 2013)'
_computing_structure_solution 'SHELXS-97 (Sheldrick 2008)'
_diffrn_ambient_temperature 100.0(2)
_diffrn_measured_fraction_theta_full 1
_diffrn_measured_fraction_theta_max 1
_diffrn_measurement_device_type 'Bruker APEX-II CCD'
_diffrn_measurement_method '\f and \w scans'
_diffrn_radiation_monochromator graphite
_diffrn_radiation_type MoK\a
_diffrn_radiation_wavelength 0.71073
_diffrn_reflns_av_R_equivalents 0.0816
_diffrn_reflns_Laue_measured_fraction_full 1
_diffrn_reflns_Laue_measured_fraction_max 1
_diffrn_reflns_limit_h_max 9
_diffrn_reflns_limit_h_min -9
_diffrn_reflns_limit_k_max 16
_diffrn_reflns_limit_k_min -16
_diffrn_reflns_limit_l_max 18
_diffrn_reflns_limit_l_min -18
_diffrn_reflns_number 57738
_diffrn_reflns_point_group_measured_fraction_full 1
_diffrn_reflns_point_group_measured_fraction_max 1
_diffrn_reflns_theta_full 25
_diffrn_reflns_theta_max 27.103
_diffrn_reflns_theta_min 1.629
_diffrn_standards_number 0
_exptl_absorpt_coefficient_mu 5.549
_exptl_absorpt_correction_T_max 0.9705
_exptl_absorpt_correction_T_min 0.7959
_exptl_absorpt_correction_type multi-scan
_exptl_absorpt_process_details 'Bruker SADABS, 1996'
_exptl_crystal_colour brown
_exptl_crystal_density_diffrn 1.932
_exptl_crystal_density_meas ?
_exptl_crystal_description niddle
_exptl_crystal_F_000 724
_exptl_crystal_size_max 16
_exptl_crystal_size_mid 0.08
_exptl_crystal_size_min 0.02
_refine_diff_density_max 1.475
_refine_diff_density_min -0.769
_refine_diff_density_rms 0.115
_refine_ls_extinction_method none
_refine_ls_goodness_of_fit_ref 1.049
_refine_ls_hydrogen_treatment constr
_refine_ls_matrix_type full
_refine_ls_number_parameters 382
_refine_ls_number_reflns 5635
_refine_ls_number_restraints 0
_refine_ls_restrained_S_all 1.049
_refine_ls_R_factor_all 0.026
_refine_ls_R_factor_gt 0.0208
_refine_ls_shift/su_max 0.004
_refine_ls_shift/su_mean 0
_refine_ls_structure_factor_coef Fsqd
_refine_ls_weighting_details 'w=1/[\s^2^(Fo^2^)+(0.0177P)^2^+0.2658P] where P=(Fo^2^+2Fc^2^)/3'
_refine_ls_weighting_scheme calc
_refine_ls_wR_factor_gt 0.0422
_refine_ls_wR_factor_ref 0.044
_reflns_number_gt 5112
_reflns_number_total 5635
_reflns_threshold_expression 'I > 2\s(I)'
_cod_data_source_file J-Mater-Chem-C-2015-3-11163.cif
_cod_data_source_block i15265
_cod_depositor_comments
;
The following automatic conversions were performed:

data item '_exptl_crystal_density_meas' value 'not measured' was
changed to '?' -- the value is perceived as not measured.

Automatic conversion script
Id: cif_fix_values 6909 2019-04-08 15:41:33Z antanas 
;
_cod_database_code 7234500

loop_
_symmetry_equiv_pos_as_xyz
'x, y, z'
'-x, -y, -z'

loop_
_atom_site_label
_atom_site_type_symbol
_atom_site_fract_x
_atom_site_fract_y
_atom_site_fract_z
_atom_site_U_iso_or_equiv
_atom_site_adp_type
_atom_site_occupancy
_atom_site_calc_flag
_atom_site_disorder_assembly
_atom_site_disorder_group
Pt1 Pt 0.62329(2) 0.81017(2) 0.51261(2) 0.01040(4) Uani 1 d . .
F1 F 1.2126(2) 0.77958(14) 0.70218(12) 0.0209(4) Uani 1 d . .
F2 F 1.3104(2) 0.50318(14) 0.48229(13) 0.0240(4) Uani 1 d . .
O1 O 0.3332(3) 0.89340(15) 0.50162(13) 0.0137(4) Uani 1 d . .
O2 O 0.2728(3) 0.55771(16) -0.00174(14) 0.0179(5) Uani 1 d . .
O3 O -0.0936(3) 0.8051(2) 0.12732(17) 0.0287(6) Uani 1 d . .
H3A H 0.000(5) 0.783(2) 0.163(3) 0.043 Uiso 1 calc . .
N1 N 0.5921(3) 0.74609(18) 0.38910(16) 0.0107(5) Uani 1 d . .
N5 N 0.1530(3) 0.77941(19) 0.26849(16) 0.0134(5) Uani 1 d . .
N11 N 0.4286(3) 0.62735(19) 0.14829(16) 0.0126(5) Uani 1 d . .
N25 N 0.6351(3) 0.88740(18) 0.62956(16) 0.0114(5) Uani 1 d . .
C2 C 0.7244(4) 0.6829(2) 0.3264(2) 0.0147(6) Uani 1 d . .
H2 H 0.8576 0.6637 0.337 0.018 Uiso 1 calc . .
C3 C 0.6738(4) 0.6437(2) 0.2452(2) 0.0152(6) Uani 1 d . .
H3 H 0.7725 0.5981 0.2027 0.018 Uiso 1 calc . .
C4 C 0.4847(4) 0.6705(2) 0.22679(19) 0.0122(6) Uani 1 d . .
C6 C 0.0326(4) 0.8510(2) 0.3289(2) 0.0139(6) Uani 1 d . .
H6 H -0.0991 0.876 0.3164 0.017 Uiso 1 calc . .
C7 C 0.0795(4) 0.8926(2) 0.4082(2) 0.0136(6) Uani 1 d . .
H7 H -0.0176 0.944 0.4467 0.016 Uiso 1 calc . .
C8 C 0.2686(4) 0.8589(2) 0.43122(19) 0.0113(6) Uani 1 d . .
C9 C 0.4022(4) 0.7791(2) 0.36881(19) 0.0101(6) Uani 1 d . .
C10 C 0.3405(4) 0.7444(2) 0.28908(19) 0.0123(6) Uani 1 d . .
C12 C 0.5119(4) 0.7663(2) 0.0472(2) 0.0163(6) Uani 1 d . .
H12 H 0.5703 0.7903 0.0954 0.02 Uiso 1 calc . .
C13 C 0.5087(5) 0.8161(3) -0.0388(2) 0.0212(7) Uani 1 d . .
H13 H 0.5633 0.8752 -0.0485 0.025 Uiso 1 calc . .
C14 C 0.4272(5) 0.7809(3) -0.1104(2) 0.0214(7) Uani 1 d . .
H14 H 0.4264 0.8151 -0.1691 0.026 Uiso 1 calc . .
C15 C 0.3466(4) 0.6949(2) -0.0954(2) 0.0181(7) Uani 1 d . .
H15 H 0.2907 0.6699 -0.1441 0.022 Uiso 1 calc . .
C17 C 0.1377(4) 0.4432(2) 0.0977(2) 0.0178(7) Uani 1 d . .
H17 H 0.089 0.4208 0.0452 0.021 Uiso 1 calc . .
C18 C 0.1066(4) 0.3992(2) 0.1842(2) 0.0200(7) Uani 1 d . .
H18 H 0.0377 0.3458 0.1913 0.024 Uiso 1 calc . .
C19 C 0.1764(5) 0.4335(3) 0.2603(2) 0.0222(7) Uani 1 d . .
H19 H 0.1532 0.4043 0.3201 0.027 Uiso 1 calc . .
C20 C 0.2801(4) 0.5101(2) 0.2498(2) 0.0176(7) Uani 1 d . .
H20 H 0.3279 0.5329 0.3024 0.021 Uiso 1 calc . .
C21 C 0.4291(4) 0.6811(2) 0.06210(19) 0.0130(6) Uani 1 d . .
C22 C 0.3476(4) 0.6460(2) -0.0101(2) 0.0152(6) Uani 1 d . .
C23 C 0.2398(4) 0.5200(2) 0.0879(2) 0.0148(6) Uani 1 d . .
C24 C 0.3142(4) 0.5537(2) 0.1632(2) 0.0137(6) Uani 1 d . .
C26 C 0.8097(4) 0.8645(2) 0.66521(19) 0.0124(6) Uani 1 d . .
C27 C 0.8266(4) 0.9185(2) 0.7451(2) 0.0151(6) Uani 1 d . .
H27 H 0.9474 0.9024 0.7704 0.018 Uiso 1 calc . .
C28 C 0.6673(4) 0.9958(2) 0.7876(2) 0.0167(7) Uani 1 d . .
H28 H 0.6781 1.0331 0.8422 0.02 Uiso 1 calc . .
C29 C 0.4913(4) 1.0187(2) 0.7502(2) 0.0160(6) Uani 1 d . .
H29 H 0.3805 1.0716 0.7786 0.019 Uiso 1 calc . .
C30 C 0.4806(4) 0.9633(2) 0.6709(2) 0.0140(6) Uani 1 d . .
H30 H 0.3609 0.9791 0.6447 0.017 Uiso 1 calc . .
C31 C 0.8909(4) 0.7321(2) 0.53782(19) 0.0117(6) Uani 1 d . .
C32 C 0.9569(4) 0.7774(2) 0.61254(19) 0.0115(6) Uani 1 d . .
C33 C 1.1449(4) 0.7335(2) 0.63426(19) 0.0143(6) Uani 1 d . .
C34 C 1.2702(4) 0.6429(2) 0.5908(2) 0.0177(7) Uani 1 d . .
H34 H 1.399 0.6141 0.6063 0.021 Uiso 1 calc . .
C35 C 1.1964(4) 0.5967(2) 0.5234(2) 0.0156(6) Uani 1 d . .
C36 C 1.0146(4) 0.6378(2) 0.49614(19) 0.0133(6) Uani 1 d . .
H36 H 0.9728 0.6021 0.4488 0.016 Uiso 1 calc . .
C37 C -0.0524(5) 0.8870(3) 0.0684(3) 0.0406(10) Uani 1 d . .
H37A H 0.0817 0.8629 0.0368 0.061 Uiso 1 calc . .
H37B H -0.0667 0.9516 0.1061 0.061 Uiso 1 calc . .
H37C H -0.144 0.903 0.0215 0.061 Uiso 1 calc . .

loop_
_atom_site_aniso_label
_atom_site_aniso_U_11
_atom_site_aniso_U_22
_atom_site_aniso_U_33
_atom_site_aniso_U_23
_atom_site_aniso_U_13
_atom_site_aniso_U_12
Pt1 0.01179(6) 0.01218(6) 0.00759(6) -0.00168(4) -0.00212(4) -0.00332(4)
F1 0.0188(9) 0.0291(10) 0.0165(9) -0.0042(8) -0.0076(7) -0.0067(8)
F2 0.0169(9) 0.0236(10) 0.0265(10) -0.0102(8) -0.0034(8) 0.0039(8)
O1 0.0140(10) 0.0160(11) 0.0109(10) -0.0043(8) -0.0041(8) -0.0025(8)
O2 0.0267(11) 0.0206(11) 0.0109(10) 0.0024(9) -0.0066(9) -0.0123(10)
O3 0.0252(12) 0.0412(15) 0.0225(13) 0.0020(11) -0.0096(10) -0.0105(11)
N1 0.0114(11) 0.0122(12) 0.0102(12) 0.0001(10) -0.0028(9) -0.0052(9)
N5 0.0133(12) 0.0142(12) 0.0138(13) -0.0017(10) -0.0032(10) -0.0049(10)
N11 0.0170(12) 0.0141(12) 0.0085(12) -0.0030(10) -0.0026(10) -0.0064(10)
N25 0.0158(12) 0.0115(12) 0.0084(12) -0.0003(10) -0.0023(9) -0.0059(10)
C2 0.0120(14) 0.0181(16) 0.0126(15) 0.0000(12) -0.0016(11) -0.0014(12)
C3 0.0149(14) 0.0164(15) 0.0112(14) -0.0026(12) 0.0007(12) 0.0004(12)
C4 0.0172(14) 0.0126(14) 0.0092(14) 0.0008(11) -0.0033(11) -0.0071(12)
C6 0.0118(13) 0.0139(15) 0.0158(15) 0.0004(12) -0.0035(12) -0.0024(12)
C7 0.0149(14) 0.0100(14) 0.0143(15) -0.0008(12) 0.0008(12) -0.0019(12)
C8 0.0153(14) 0.0121(14) 0.0081(14) 0.0012(11) -0.0007(11) -0.0066(12)
C9 0.0104(13) 0.0100(14) 0.0103(14) 0.0015(11) -0.0022(11) -0.0034(11)
C10 0.0158(14) 0.0130(14) 0.0090(14) 0.0004(11) -0.0017(11) -0.0053(12)
C12 0.0220(15) 0.0183(16) 0.0111(15) -0.0037(12) -0.0043(12) -0.0084(13)
C13 0.0293(17) 0.0199(17) 0.0179(16) 0.0026(13) -0.0025(14) -0.0132(14)
C14 0.0293(17) 0.0264(18) 0.0115(15) 0.0067(13) -0.0049(13) -0.0120(15)
C15 0.0222(16) 0.0218(17) 0.0129(15) 0.0008(13) -0.0062(12) -0.0087(13)
C17 0.0184(15) 0.0199(16) 0.0178(16) -0.0025(13) -0.0054(13) -0.0083(13)
C18 0.0200(16) 0.0149(16) 0.0263(18) 0.0005(13) -0.0012(13) -0.0073(13)
C19 0.0309(18) 0.0200(17) 0.0162(16) 0.0042(13) 0.0009(14) -0.0097(14)
C20 0.0259(16) 0.0154(15) 0.0129(15) 0.0006(12) -0.0042(13) -0.0067(13)
C21 0.0137(14) 0.0157(15) 0.0082(14) -0.0009(11) -0.0007(11) -0.0015(12)
C22 0.0158(14) 0.0144(15) 0.0160(15) -0.0015(12) -0.0025(12) -0.0046(12)
C23 0.0161(14) 0.0178(15) 0.0099(14) 0.0019(12) -0.0021(12) -0.0035(12)
C24 0.0156(14) 0.0123(15) 0.0123(14) -0.0019(12) -0.0004(12) -0.0029(12)
C26 0.0155(14) 0.0135(15) 0.0102(14) 0.0038(11) -0.0029(11) -0.0066(12)
C27 0.0176(15) 0.0185(16) 0.0117(15) 0.0010(12) -0.0046(12) -0.0075(12)
C28 0.0269(16) 0.0170(16) 0.0094(14) -0.0012(12) -0.0027(12) -0.0110(13)
C29 0.0215(15) 0.0134(15) 0.0119(15) -0.0010(12) 0.0016(12) -0.0041(12)
C30 0.0137(14) 0.0133(15) 0.0144(15) 0.0020(12) -0.0031(12) -0.0023(12)
C31 0.0137(14) 0.0132(14) 0.0099(14) 0.0008(11) 0.0007(11) -0.0073(12)
C32 0.0175(14) 0.0118(14) 0.0076(13) 0.0025(11) -0.0022(11) -0.0079(12)
C33 0.0189(15) 0.0207(16) 0.0073(14) 0.0003(12) -0.0051(12) -0.0104(13)
C34 0.0121(14) 0.0215(16) 0.0172(16) 0.0006(13) -0.0024(12) -0.0004(12)
C35 0.0167(15) 0.0142(15) 0.0144(15) -0.0024(12) 0.0012(12) -0.0029(12)
C36 0.0157(14) 0.0141(15) 0.0101(14) -0.0016(12) -0.0006(11) -0.0042(12)
C37 0.0272(19) 0.057(3) 0.036(2) 0.007(2) -0.0052(17) -0.0071(19)

loop_
_atom_type_symbol
_atom_type_description
_atom_type_scat_dispersion_real
_atom_type_scat_dispersion_imag
_atom_type_scat_source
Pt Pt -1.7033 8.3905 'International Tables Vol C Tables 4.2.6.8 and 6.1.1.4'
F F 0.0171 0.0103 'International Tables Vol C Tables 4.2.6.8 and 6.1.1.4'
O O 0.0106 0.006 'International Tables Vol C Tables 4.2.6.8 and 6.1.1.4'
N N 0.0061 0.0033 'International Tables Vol C Tables 4.2.6.8 and 6.1.1.4'
C C 0.0033 0.0016 'International Tables Vol C Tables 4.2.6.8 and 6.1.1.4'
H H 0 0 'International Tables Vol C Tables 4.2.6.8 and 6.1.1.4'

loop_
_geom_angle_atom_site_label_1
_geom_angle_atom_site_label_2
_geom_angle_atom_site_label_3
_geom_angle
_geom_angle_site_symmetry_1
_geom_angle_site_symmetry_3
C31 Pt1 N25 80.78(10) . .
C31 Pt1 N1 104.45(10) . .
N25 Pt1 N1 173.92(9) . .
C31 Pt1 O1 173.86(9) . .
N25 Pt1 O1 94.20(8) . .
N1 Pt1 O1 80.77(8) . .
C8 O1 Pt1 111.82(16) . .
C22 O2 C23 117.1(2) . .
C37 O3 H3A 109.5 . .
C2 N1 C9 117.6(2) . .
C2 N1 Pt1 130.5(2) . .
C9 N1 Pt1 111.86(17) . .
C6 N5 C10 115.1(2) . .
C24 N11 C4 118.7(2) . .
C24 N11 C21 118.2(2) . .
C4 N11 C21 119.8(2) . .
C30 N25 C26 120.1(2) . .
C30 N25 Pt1 122.1(2) . .
C26 N25 Pt1 117.71(18) . .
N1 C2 C3 122.4(3) . .
N1 C2 H2 118.8 . .
C3 C2 H2 118.8 . .
C4 C3 C2 120.7(3) . .
C4 C3 H3 119.7 . .
C2 C3 H3 119.7 . .
C3 C4 N11 121.7(2) . .
C3 C4 C10 118.6(3) . .
N11 C4 C10 119.8(2) . .
N5 C6 C7 126.6(3) . .
N5 C6 H6 116.7 . .
C7 C6 H6 116.7 . .
C6 C7 C8 119.8(3) . .
C6 C7 H7 120.1 . .
C8 C7 H7 120.1 . .
O1 C8 C7 126.1(2) . .
O1 C8 C9 118.7(2) . .
C7 C8 C9 115.2(3) . .
N1 C9 C10 123.3(2) . .
N1 C9 C8 116.3(2) . .
C10 C9 C8 120.3(2) . .
N5 C10 C9 122.9(2) . .
N5 C10 C4 119.9(3) . .
C9 C10 C4 117.2(3) . .
C13 C12 C21 119.6(3) . .
C13 C12 H12 120.2 . .
C21 C12 H12 120.2 . .
C14 C13 C12 120.9(3) . .
C14 C13 H13 119.5 . .
C12 C13 H13 119.5 . .
C13 C14 C15 119.2(3) . .
C13 C14 H14 120.4 . .
C15 C14 H14 120.4 . .
C22 C15 C14 120.1(3) . .
C22 C15 H15 119.9 . .
C14 C15 H15 119.9 . .
C23 C17 C18 119.7(3) . .
C23 C17 H17 120.1 . .
C18 C17 H17 120.1 . .
C17 C18 C19 119.6(3) . .
C17 C18 H18 120.2 . .
C19 C18 H18 120.2 . .
C18 C19 C20 120.4(3) . .
C18 C19 H19 119.8 . .
C20 C19 H19 119.8 . .
C24 C20 C19 120.4(3) . .
C24 C20 H20 119.8 . .
C19 C20 H20 119.8 . .
C12 C21 C22 119.2(3) . .
C12 C21 N11 121.9(3) . .
C22 C21 N11 118.9(3) . .
C15 C22 O2 116.9(3) . .
C15 C22 C21 120.9(3) . .
O2 C22 C21 122.1(3) . .
C17 C23 C24 121.4(3) . .
C17 C23 O2 116.7(3) . .
C24 C23 O2 121.8(3) . .
C20 C24 C23 118.5(3) . .
C20 C24 N11 122.3(3) . .
C23 C24 N11 119.2(3) . .
N25 C26 C27 119.8(3) . .
N25 C26 C32 111.8(2) . .
C27 C26 C32 128.3(3) . .
C28 C27 C26 119.8(3) . .
C28 C27 H27 120.1 . .
C26 C27 H27 120.1 . .
C27 C28 C29 119.7(3) . .
C27 C28 H28 120.2 . .
C29 C28 H28 120.2 . .
C30 C29 C28 118.7(3) . .
C30 C29 H29 120.7 . .
C28 C29 H29 120.7 . .
N25 C30 C29 121.9(3) . .
N25 C30 H30 119.1 . .
C29 C30 H30 119.1 . .
C36 C31 C32 117.0(3) . .
C36 C31 Pt1 129.1(2) . .
C32 C31 Pt1 113.78(19) . .
C33 C32 C31 119.5(3) . .
C33 C32 C26 125.2(3) . .
C31 C32 C26 115.2(2) . .
F1 C33 C34 116.7(3) . .
F1 C33 C32 119.9(3) . .
C34 C33 C32 123.4(3) . .
C35 C34 C33 115.4(3) . .
C35 C34 H34 122.3 . .
C33 C34 H34 122.3 . .
F2 C35 C36 118.0(3) . .
F2 C35 C34 117.7(3) . .
C36 C35 C34 124.2(3) . .
C35 C36 C31 120.1(3) . .
C35 C36 H36 119.9 . .
C31 C36 H36 119.9 . .
O3 C37 H37A 109.5 . .
O3 C37 H37B 109.5 . .
H37A C37 H37B 109.5 . .
O3 C37 H37C 109.5 . .
H37A C37 H37C 109.5 . .
H37B C37 H37C 109.5 . .

loop_
_geom_bond_atom_site_label_1
_geom_bond_atom_site_label_2
_geom_bond_distance
_geom_bond_site_symmetry_2
Pt1 C31 1.987(3) .
Pt1 N25 1.993(2) .
Pt1 N1 2.035(2) .
Pt1 O1 2.0920(19) .
F1 C33 1.355(3) .
F2 C35 1.363(3) .
O1 C8 1.296(3) .
O2 C22 1.386(4) .
O2 C23 1.390(3) .
O3 C37 1.421(4) .
O3 H3A 0.88(4) .
N1 C2 1.332(3) .
N1 C9 1.378(3) .
N5 C6 1.330(3) .
N5 C10 1.364(4) .
N11 C24 1.415(4) .
N11 C4 1.415(4) .
N11 C21 1.416(4) .
N25 C30 1.348(3) .
N25 C26 1.367(4) .
C2 C3 1.406(4) .
C2 H2 0.95 .
C3 C4 1.363(4) .
C3 H3 0.95 .
C4 C10 1.432(4) .
C6 C7 1.383(4) .
C6 H6 0.95 .
C7 C8 1.387(4) .
C7 H7 0.95 .
C8 C9 1.441(4) .
C9 C10 1.401(4) .
C12 C13 1.389(4) .
C12 C21 1.390(4) .
C12 H12 0.95 .
C13 C14 1.384(4) .
C13 H13 0.95 .
C14 C15 1.390(4) .
C14 H14 0.95 .
C15 C22 1.375(4) .
C15 H15 0.95 .
C17 C23 1.381(4) .
C17 C18 1.381(4) .
C17 H17 0.95 .
C18 C19 1.385(4) .
C18 H18 0.95 .
C19 C20 1.387(4) .
C19 H19 0.95 .
C20 C24 1.384(4) .
C20 H20 0.95 .
C21 C22 1.390(4) .
C23 C24 1.389(4) .
C26 C27 1.389(4) .
C26 C32 1.466(4) .
C27 C28 1.383(4) .
C27 H27 0.95 .
C28 C29 1.388(4) .
C28 H28 0.95 .
C29 C30 1.377(4) .
C29 H29 0.95 .
C30 H30 0.95 .
C31 C36 1.395(4) .
C31 C32 1.420(4) .
C32 C33 1.386(4) .
C33 C34 1.377(4) .
C34 C35 1.374(4) .
C34 H34 0.95 .
C35 C36 1.371(4) .
C36 H36 0.95 .
C37 H37A 0.98 .
C37 H37B 0.98 .
C37 H37C 0.98 .
